data_1573635
_journal_paper_doi 10.1039/D4DT03036B
_chemical_formula_moiety 'C15 H22 Au O P'
_chemical_formula_sum 'C15 H22 Au O P'
_chemical_formula_weight 446.26
_space_group_crystal_system orthorhombic
_space_group_IT_number 29
_space_group_name_Hall 'P -2a -2ab'
_space_group_name_H-M_alt 'P b 21 a'
_atom_sites_solution_hydrogens geom
_atom_sites_solution_primary direct
_audit_creation_date 2024-05-06
_audit_creation_method
;
Olex2 1.5
(compiled 2024.02.16 svn.r378c4104 for OlexSys, GUI svn.r6928)
;
_audit_update_record
;
2024-07-24 deposited with the CCDC.	2025-01-09 downloaded from the CCDC.
;
_cell_angle_alpha 90
_cell_angle_beta 90
_cell_angle_gamma 90
_cell_formula_units_Z 8
_cell_length_a 16.9382(13)
_cell_length_b 9.83503(15)
_cell_length_c 16.6637(2)
_cell_measurement_reflns_used 3007
_cell_measurement_temperature 293(2)
_cell_measurement_theta_max 20.8830
_cell_measurement_theta_min 1.9570
_cell_volume 2776.0(2)
_computing_cell_refinement 'CrysAlisPro 1.171.42.49 (Rigaku OD, 2022)'
_computing_data_collection 'CrysAlisPro 1.171.42.49 (Rigaku OD, 2022)'
_computing_data_reduction 'CrysAlisPro 1.171.42.49 (Rigaku OD, 2022)'
_computing_molecular_graphics 'Olex2 1.5 (Dolomanov et al., 2009)'
_computing_publication_material 'Olex2 1.5 (Dolomanov et al., 2009)'
_computing_structure_refinement 'SHELXL 2018/3 (Sheldrick, 2015)'
_computing_structure_solution 'SHELXS  (Sheldrick, 2008)'
_diffrn_ambient_environment 'Diamond Anvil Cell filled with daphne-7575'
_diffrn_ambient_pressure 1800000
_diffrn_ambient_temperature 293(2)
_diffrn_crystal_treatment 'pressurized rapidly in daphne-7575 as a hydrostatic medium'
_diffrn_detector 'Hybrid Pixel Array Detector'
_diffrn_detector_area_resol_mean 13.3333
_diffrn_measured_fraction_theta_full 0.609
_diffrn_measured_fraction_theta_max 0.398
_diffrn_measurement_details
;
List of Runs (angles in degrees, time in seconds):

  # Type    Start    End  Width  t~exp~   \w     \q     \k     \f   Frames
#--------------------------------------------------------------------------
  1  \w    -39.00  39.00   0.50    1.00    --    0.00   0.00   0.00  156
;
_diffrn_measurement_device 'abstract diffractometer'
_diffrn_measurement_device_type 'esperanto-CrysAlisPro-abstract goniometer imported esperanto images'
_diffrn_measurement_method '\w scans'
_diffrn_measurement_specimen_support 'Diamond Anvil Cell, effective opening angle 39 deg.'
_diffrn_orient_matrix_type 'CrysAlisPro convention (1999,Acta A55,543-557)'
_diffrn_orient_matrix_UB_11 0.0235996344
_diffrn_orient_matrix_UB_12 0.0047838177
_diffrn_orient_matrix_UB_13 0.0047310534
_diffrn_orient_matrix_UB_21 -0.0054152821
_diffrn_orient_matrix_UB_22 0.0203588543
_diffrn_orient_matrix_UB_23 0.0207515627
_diffrn_orient_matrix_UB_31 0.0000694548
_diffrn_orient_matrix_UB_32 -0.0360518540
_diffrn_orient_matrix_UB_33 0.0123391288
_diffrn_radiation_monochromator synchrotron
_diffrn_radiation_probe x-ray
_diffrn_radiation_type synchrotron
_diffrn_radiation_wavelength 0.410
_diffrn_reflns_av_R_equivalents 0.0351
_diffrn_reflns_av_unetI/netI 0.0625
_diffrn_reflns_Laue_measured_fraction_full 0.609
_diffrn_reflns_Laue_measured_fraction_max 0.398
_diffrn_reflns_limit_h_max 13
_diffrn_reflns_limit_h_min -13
_diffrn_reflns_limit_k_max 16
_diffrn_reflns_limit_k_min -16
_diffrn_reflns_limit_l_max 28
_diffrn_reflns_limit_l_min -29
_diffrn_reflns_number 9876
_diffrn_reflns_point_group_measured_fraction_full 0.568
_diffrn_reflns_point_group_measured_fraction_max 0.340
_diffrn_reflns_theta_full 14.241
_diffrn_reflns_theta_max 21.801
_diffrn_reflns_theta_min 1.962
_diffrn_source synchrotron
_exptl_absorpt_coefficient_mu 2.603
_exptl_absorpt_correction_T_max 1.00000
_exptl_absorpt_correction_T_min 0.81136
_exptl_absorpt_correction_type multi-scan
_exptl_absorpt_process_details
;
CrysAlisPro 1.171.42.49 (Rigaku Oxford Diffraction, 2022)
Empirical absorption correction using spherical harmonics,
implemented in SCALE3 ABSPACK scaling algorithm.
;
_exptl_crystal_colour colourless
_exptl_crystal_colour_primary colourless
_exptl_crystal_density_diffrn 2.136
_exptl_crystal_description needle
_exptl_crystal_F_000 1712
_exptl_crystal_preparation 'Mounted in a Diamond-Anvil Cell using daphne-7575 as pressure medium.,Luminescent'
_exptl_crystal_pressure_history 'Pressurized to 1.80 GPa and left to stabilize over ? hours.'
_exptl_crystal_recrystallization_method 'Re-crystallisation from solvent: n-pentane/dichloromethane'
_exptl_crystal_size_max 0.002
_exptl_crystal_size_mid 0.002
_exptl_crystal_size_min 0.001
_refine_diff_density_max 1.104
_refine_diff_density_min -0.599
_refine_diff_density_rms 0.131
_refine_ls_abs_structure_details
;
 Refined as an inversion twin.
;
_refine_ls_abs_structure_Flack 0.63(4)
_refine_ls_extinction_method none
_refine_ls_goodness_of_fit_ref 1.056
_refine_ls_hydrogen_treatment constr
_refine_ls_matrix_type full
_refine_ls_number_parameters 334
_refine_ls_number_reflns 5867
_refine_ls_number_restraints 1
_refine_ls_restrained_S_all 1.056
_refine_ls_R_factor_all 0.0500
_refine_ls_R_factor_gt 0.0368
_refine_ls_shift/su_max 0.001
_refine_ls_shift/su_mean 0.000
_refine_ls_structure_factor_coef Fsqd
_refine_ls_weighting_details 'w=1/[\s^2^(Fo^2^)+(0.0144P)^2^] where P=(Fo^2^+2Fc^2^)/3'
_refine_ls_weighting_scheme calc
_refine_ls_wR_factor_gt 0.0873
_refine_ls_wR_factor_ref 0.0928
_reflns_Friedel_coverage 0.637
_reflns_Friedel_fraction_full 0.521
_reflns_Friedel_fraction_max 0.276
_reflns_number_gt 4467
_reflns_number_total 5867
_reflns_threshold_expression 'I > 2\s(I)'
_cod_data_source_file d4dt03036b3.cif
_cod_data_source_block 0007_1p80GPa
_cod_database_code 1573635
_shelx_shelxl_version_number 2018/3
_chemical_oxdiff_formula 'C15 H22 O P Au'
_shelx_space_group_comment
;
The symmetry employed for this shelxl refinement is uniquely defined
by the following loop, which should always be used as a source of
symmetry information in preference to the above space-group names.
They are only intended as comments.
;
_diffrn_orient_matrix_axis[1] matrixX
_diffrn_orient_matrix_axis[2] matrixY
_diffrn_orient_matrix_axis[3] matrixZ
_olex2_refinement_description
;
1. Twinned data refinement
 Scales: 0.37(4)
 0.63(4)
2. Fixed Uiso
 At 1.2 times of:
  All C(H) groups, All C(H,H) groups
 At 1.5 times of:
  All C(H,H,H) groups
3.a Secondary CH2 refined with riding coordinates:
 C10(H10A,H10B), C30(H30A,H30B), C32(H32A,H32B), C12(H12A,H12B), C14(H14A,
 H14B), C34(H34A,H34B)
3.b Aromatic/amide H refined with riding coordinates:
 C27(H27), C24(H24), C28(H28), C25(H25), C7(H7), C8(H8), C4(H4), C5(H5)
3.c Idealised Me refined as rotating group:
 C11(H11A,H11B,H11C), C31(H31A,H31B,H31C), C9(H9A,H9B,H9C), C35(H35A,H35B,
 H35C), C33(H33A,H33B,H33C), C15(H15A,H15B,H15C), C13(H13A,H13B,H13C), C29(H29A,
 H29B,H29C)
;
_olex2_submission_special_instructions 'No special instructions were received'
_oxdiff_exptl_absorpt_empirical_details
;
Empirical correction (ABSPACK) includes:
- Absorption correction using spherical harmonics
- Frame scaling
- Detector area scaling
;
_oxdiff_exptl_absorpt_empirical_full_max 1.202
_oxdiff_exptl_absorpt_empirical_full_min 0.659

loop_
_space_group_symop_operation_xyz
'x, y, z'
'-x, y+1/2, -z'
'x+1/2, y, -z'
'-x+1/2, y+1/2, z'

loop_
_atom_site_label
_atom_site_type_symbol
_atom_site_fract_x
_atom_site_fract_y
_atom_site_fract_z
_atom_site_U_iso_or_equiv
_atom_site_adp_type
_atom_site_occupancy
_atom_site_site_symmetry_order
_atom_site_calc_flag
_atom_site_refinement_flags_posn
_atom_site_refinement_flags_adp
_atom_site_refinement_flags_occupancy
_atom_site_disorder_assembly
_atom_site_disorder_group
Au2 Au 0.63344(4) -0.00894(3) 0.42008(2) 0.0358(2) Uani 1 1 d . . . . .
Au1 Au 0.37824(4) 0.70835(3) 0.07812(2) 0.0377(2) Uani 1 1 d . . . . .
P1 P 0.3774(3) 0.9057(4) 0.00563(16) 0.035(2) Uani 1 1 d . . . . .
P2 P 0.6281(3) -0.1978(4) 0.49716(15) 0.029(2) Uani 1 1 d . . . . .
C23 C 0.6343(12) 0.4191(16) 0.3044(6) 0.033(7) Uani 1 1 d . . . . .
C21 C 0.6350(13) 0.1687(16) 0.3643(7) 0.043(8) Uani 1 1 d . . . . .
C26 C 0.6362(14) 0.6755(12) 0.2328(6) 0.044(8) Uani 1 1 d . . . . .
C22 C 0.6329(11) 0.2859(12) 0.3387(6) 0.037(7) Uani 1 1 d . . . . .
O2 O 0.6431(10) 0.7957(11) 0.1974(5) 0.052(6) Uani 1 1 d . . . . .
C1 C 0.3797(11) 0.5265(14) 0.1329(6) 0.032(7) Uani 1 1 d . . . . .
C2 C 0.3815(13) 0.4162(19) 0.1602(7) 0.041(8) Uani 1 1 d . . . . .
C27 C 0.5662(12) 0.6237(10) 0.2620(5) 0.034(6) Uani 1 1 d . . . . .
H27 H 0.519564 0.673078 0.257713 0.041 Uiso 1 1 calc R U . . .
C24 C 0.7043(12) 0.4726(10) 0.2760(5) 0.031(6) Uani 1 1 d . . . . .
H24 H 0.750700 0.422677 0.280914 0.037 Uiso 1 1 calc R U . . .
C28 C 0.5668(11) 0.4941(12) 0.2984(5) 0.031(5) Uani 1 1 d . . . . .
H28 H 0.519924 0.458889 0.318874 0.037 Uiso 1 1 calc R U . . .
C25 C 0.7064(15) 0.6014(12) 0.2397(6) 0.046(8) Uani 1 1 d . . . . .
H25 H 0.753700 0.636887 0.220592 0.055 Uiso 1 1 calc R U . . .
C7 C 0.4502(13) 0.1101(11) 0.2714(6) 0.035(6) Uani 1 1 d . . . . .
H7 H 0.494262 0.083741 0.300887 0.042 Uiso 1 1 calc R U . . .
C8 C 0.4473(14) 0.2357(11) 0.2370(6) 0.040(7) Uani 1 1 d . . . . .
H8 H 0.490213 0.293989 0.242784 0.049 Uiso 1 1 calc R U . . .
C3 C 0.3810(12) 0.2798(15) 0.1927(6) 0.037(7) Uani 1 1 d . . . . .
C10 C 0.4059(13) 0.8708(11) -0.0989(5) 0.037(6) Uani 1 1 d . . . . .
H10A H 0.382558 0.938893 -0.133653 0.044 Uiso 1 1 calc R U . . .
H10B H 0.462859 0.877564 -0.103842 0.044 Uiso 1 1 calc R U . . .
C11 C 0.3798(12) 0.7316(13) -0.1258(6) 0.054(8) Uani 1 1 d . . . . .
H11A H 0.397957 0.715496 -0.179511 0.081 Uiso 1 1 calc R U . . .
H11B H 0.323182 0.726652 -0.124464 0.081 Uiso 1 1 calc R U . . .
H11C H 0.401498 0.664137 -0.090524 0.081 Uiso 1 1 calc R U . . .
C31 C 0.6649(14) -0.0358(12) 0.6297(6) 0.049(7) Uani 1 1 d . . . . .
H31A H 0.681538 0.034266 0.593292 0.074 Uiso 1 1 calc R U . . .
H31B H 0.694872 -0.029472 0.678448 0.074 Uiso 1 1 calc R U . . .
H31C H 0.609812 -0.024759 0.641472 0.074 Uiso 1 1 calc R U . . .
C30 C 0.6784(14) -0.1737(10) 0.5915(5) 0.051(7) Uani 1 1 d . . . . .
H30A H 0.661024 -0.243510 0.628689 0.061 Uiso 1 1 calc R U . . .
H30B H 0.734599 -0.185986 0.583074 0.061 Uiso 1 1 calc R U . . .
O1 O 0.3962(12) -0.1048(12) 0.3007(6) 0.076(8) Uani 1 1 d . . . . .
C4 C 0.3187(13) 0.1874(12) 0.1832(5) 0.048(7) Uani 1 1 d . . . . .
H4 H 0.274683 0.213536 0.153666 0.058 Uiso 1 1 calc R U . . .
C32 C 0.6700(13) -0.3514(10) 0.4562(5) 0.036(6) Uani 1 1 d . . . . .
H32A H 0.649478 -0.363575 0.402347 0.043 Uiso 1 1 calc R U . . .
H32B H 0.726628 -0.338963 0.451721 0.043 Uiso 1 1 calc R U . . .
C12 C 0.2831(13) 0.9888(15) 0.0007(6) 0.049(7) Uani 1 1 d . . . . .
H12A H 0.267043 1.013503 0.054615 0.059 Uiso 1 1 calc R U . . .
H12B H 0.288762 1.072120 -0.029904 0.059 Uiso 1 1 calc R U . . .
C14 C 0.4470(14) 1.0355(10) 0.0374(5) 0.039(7) Uani 1 1 d . . . . .
H14A H 0.440239 1.051700 0.094402 0.046 Uiso 1 1 calc R U . . .
H14B H 0.500231 1.002211 0.029047 0.046 Uiso 1 1 calc R U . . .
C9 C 0.3474(16) -0.2075(14) 0.2842(7) 0.062(9) Uani 1 1 d . . . . .
H9A H 0.336951 -0.209717 0.227648 0.093 Uiso 1 1 calc R U . . .
H9B H 0.298807 -0.195198 0.312934 0.093 Uiso 1 1 calc R U . . .
H9C H 0.371430 -0.291675 0.300328 0.093 Uiso 1 1 calc R U . . .
C35 C 0.4723(15) -0.2661(13) 0.4551(5) 0.054(8) Uani 1 1 d . . . . .
H35A H 0.477181 -0.196141 0.415244 0.081 Uiso 1 1 calc R U . . .
H35B H 0.418951 -0.268944 0.474411 0.081 Uiso 1 1 calc R U . . .
H35C H 0.485860 -0.352297 0.431930 0.081 Uiso 1 1 calc R U . . .
C34 C 0.5289(13) -0.2350(12) 0.5259(5) 0.039(7) Uani 1 1 d . . . . .
H34A H 0.529350 -0.312705 0.561796 0.047 Uiso 1 1 calc R U . . .
H34B H 0.508126 -0.158166 0.555709 0.047 Uiso 1 1 calc R U . . .
C6 C 0.3859(12) 0.0203(15) 0.2619(6) 0.029(6) Uani 1 1 d . . . . .
C5 C 0.3208(13) 0.0561(11) 0.2170(5) 0.044(7) Uani 1 1 d . . . . .
H5 H 0.279482 -0.004656 0.209231 0.052 Uiso 1 1 calc R U . . .
C33 C 0.6551(15) -0.4796(13) 0.5026(7) 0.059(9) Uani 1 1 d . . . . .
H33A H 0.683656 -0.553252 0.478373 0.089 Uiso 1 1 calc R U . . .
H33B H 0.599625 -0.499744 0.501983 0.089 Uiso 1 1 calc R U . . .
H33C H 0.672403 -0.467806 0.556962 0.089 Uiso 1 1 calc R U . . .
C15 C 0.437(2) 1.1697(13) -0.0074(7) 0.061(10) Uani 1 1 d . . . . .
H15A H 0.430628 1.151920 -0.063693 0.091 Uiso 1 1 calc R U . . .
H15B H 0.482939 1.225195 0.000750 0.091 Uiso 1 1 calc R U . . .
H15C H 0.391255 1.216319 0.012491 0.091 Uiso 1 1 calc R U . . .
C13 C 0.2201(17) 0.9060(13) -0.0360(6) 0.059(10) Uani 1 1 d . . . . .
H13A H 0.234125 0.884772 -0.090438 0.088 Uiso 1 1 calc R U . . .
H13B H 0.171478 0.956056 -0.035435 0.088 Uiso 1 1 calc R U . . .
H13C H 0.213803 0.823279 -0.006137 0.088 Uiso 1 1 calc R U . . .
C29 C 0.5766(17) 0.8828(13) 0.1993(7) 0.062(9) Uani 1 1 d . . . . .
H29A H 0.590028 0.968364 0.175141 0.093 Uiso 1 1 calc R U . . .
H29B H 0.560815 0.897287 0.253938 0.093 Uiso 1 1 calc R U . . .
H29C H 0.533985 0.841803 0.170067 0.093 Uiso 1 1 calc R U . . .

loop_
_atom_site_aniso_label
_atom_site_aniso_U_11
_atom_site_aniso_U_22
_atom_site_aniso_U_33
_atom_site_aniso_U_23
_atom_site_aniso_U_13
_atom_site_aniso_U_12
Au2 0.0413(8) 0.03347(19) 0.03248(18) 0.0049(2) -0.00184(18) -0.0006(3)
Au1 0.0440(8) 0.0363(2) 0.03272(18) 0.0046(2) 0.00250(19) -0.0014(2)
P1 0.044(8) 0.0318(18) 0.0304(12) -0.0001(11) 0.0002(14) -0.0030(17)
P2 0.029(7) 0.0315(17) 0.0266(11) -0.0012(9) -0.0008(13) -0.0014(15)
C23 0.03(2) 0.038(7) 0.032(5) 0.000(5) -0.003(5) -0.006(7)
C21 0.05(3) 0.041(8) 0.040(6) -0.005(5) 0.006(6) 0.006(7)
C26 0.08(3) 0.026(5) 0.032(4) -0.003(4) 0.006(6) -0.018(6)
C22 0.06(2) 0.022(4) 0.033(4) 0.006(4) 0.001(5) -0.002(5)
O2 0.07(2) 0.035(5) 0.050(4) 0.017(4) -0.001(6) 0.000(6)
C1 0.02(2) 0.039(7) 0.035(5) 0.012(4) 0.007(5) 0.000(5)
C2 0.02(3) 0.062(9) 0.036(6) 0.000(6) 0.003(6) 0.003(8)
C27 0.04(2) 0.028(4) 0.035(4) 0.001(3) 0.007(6) 0.004(6)
C24 0.01(2) 0.041(5) 0.040(4) 0.002(4) -0.004(5) 0.000(6)
C28 0.016(19) 0.039(4) 0.038(4) 0.005(4) 0.006(5) 0.000(7)
C25 0.05(3) 0.048(6) 0.040(4) 0.007(4) 0.003(7) -0.020(8)
C7 0.02(2) 0.042(5) 0.039(4) -0.005(4) -0.007(6) 0.000(7)
C8 0.04(2) 0.040(5) 0.043(5) 0.000(4) -0.004(6) -0.005(7)
C3 0.05(2) 0.031(6) 0.028(4) -0.003(4) 0.000(5) 0.004(6)
C10 0.04(2) 0.039(5) 0.033(4) -0.003(3) 0.000(6) 0.002(7)
C11 0.09(3) 0.040(6) 0.033(4) -0.008(4) -0.008(6) -0.007(7)
C31 0.07(2) 0.045(7) 0.035(4) -0.009(4) -0.010(6) 0.001(8)
C30 0.09(3) 0.031(4) 0.028(4) 0.004(3) -0.005(6) 0.003(7)
O1 0.12(3) 0.043(6) 0.063(6) 0.020(5) -0.025(8) 0.000(8)
C4 0.06(2) 0.052(6) 0.028(4) 0.005(4) 0.011(6) 0.008(8)
C32 0.03(2) 0.044(5) 0.037(4) 0.000(4) 0.014(6) 0.005(7)
C12 0.05(2) 0.044(5) 0.051(5) -0.007(5) 0.004(6) 0.007(10)
C14 0.03(2) 0.040(5) 0.041(4) -0.001(4) -0.010(6) -0.002(7)
C9 0.09(3) 0.046(6) 0.048(5) -0.003(5) 0.024(8) -0.013(9)
C35 0.07(3) 0.059(6) 0.037(5) 0.000(4) 0.002(6) -0.018(9)
C34 0.03(2) 0.051(6) 0.032(4) 0.003(4) 0.007(5) 0.011(8)
C6 0.01(2) 0.047(8) 0.033(4) 0.003(4) -0.004(5) -0.003(6)
C5 0.05(2) 0.040(5) 0.036(4) 0.002(4) 0.011(6) -0.003(7)
C33 0.09(3) 0.035(6) 0.052(6) -0.003(4) -0.006(8) 0.006(8)
C15 0.08(3) 0.038(6) 0.060(6) 0.002(5) -0.002(9) -0.010(9)
C13 0.06(3) 0.051(6) 0.067(7) -0.014(5) -0.012(9) 0.006(9)
C29 0.09(3) 0.039(5) 0.060(7) 0.006(5) 0.005(9) 0.012(9)

loop_
_atom_type_symbol
_atom_type_description
_atom_type_scat_dispersion_real
_atom_type_scat_dispersion_imag
_atom_type_scat_source
C C -0.0001 0.0005 'International Tables Vol C Tables 4.2.6.8 and 6.1.1.4'
H H 0.0000 0.0000 'International Tables Vol C Tables 4.2.6.8 and 6.1.1.4'
O O 0.0016 0.0018 'International Tables Vol C Tables 4.2.6.8 and 6.1.1.4'
P P 0.0342 0.0304 'International Tables Vol C Tables 4.2.6.8 and 6.1.1.4'
Au Au -0.4672 3.5799 'International Tables Vol C Tables 4.2.6.8 and 6.1.1.4'

loop_
_axis.id
_axis.type
_axis.equipment
_axis.parity
_axis.depends_on
_axis.zero
_axis.vector[1]
_axis.vector[2]
_axis.vector[3]
source . source . . . 1.00000000 0.00000000 0.00000000
omega rotation goniometer -1 . -0.00106000 0.00000000 0.00000000 1.00000000
kappa rotation goniometer -1 omega 0.00000000 -0.76604444 0.00000000 0.64278761
phi rotation goniometer -1 kappa . 0.00000000 0.00000000 1.00000000
theta rotation goniometer -1 . 0.00200000 0.00000000 0.00000000 1.00000000
matrixX general general . phi . 1.00000000 0.00000000 0.00000000
matrixY general general . phi . 0.00000000 1.00000000 0.00000000
matrixZ general general . phi . 0.00000000 0.00000000 1.00000000
dacX translation general . phi . 0.00000000 1.00000000 0.00000000
dacY translation general . phi . -1.00000000 0.00000000 0.00000000
dacZ translation general . phi . 0.00000000 0.00000000 1.00000000

loop_
_geom_angle_atom_site_label_1
_geom_angle_atom_site_label_2
_geom_angle_atom_site_label_3
_geom_angle
_geom_angle_site_symmetry_1
_geom_angle_site_symmetry_3
_geom_angle_publ_flag
C21 Au2 P2 173.2(4) . . ?
C1 Au1 P1 175.1(4) . . ?
C10 P1 Au1 109.9(4) . . ?
C12 P1 Au1 114.6(5) . . ?
C12 P1 C10 106.0(7) . . ?
C12 P1 C14 105.7(8) . . ?
C14 P1 Au1 116.0(4) . . ?
C14 P1 C10 103.7(7) . . ?
C30 P2 Au2 111.6(4) . . ?
C32 P2 Au2 117.3(3) . . ?
C32 P2 C30 104.7(7) . . ?
C34 P2 Au2 111.0(5) . . ?
C34 P2 C30 103.7(8) . . ?
C34 P2 C32 107.5(8) . . ?
C24 C23 C22 120.1(18) . . ?
C28 C23 C22 120.6(17) . . ?
C28 C23 C24 119.3(14) . . ?
C22 C21 Au2 171.9(11) . . ?
O2 C26 C27 124.2(19) . . ?
O2 C26 C25 115.2(18) . . ?
C27 C26 C25 120.6(12) . . ?
C21 C22 C23 175.8(16) . . ?
C26 O2 C29 117.3(16) . . ?
C2 C1 Au1 175.7(11) . . ?
C1 C2 C3 178(2) . . ?
C26 C27 H27 120.7 . . ?
C26 C27 C28 118.7(17) . . ?
C28 C27 H27 120.7 . . ?
C23 C24 H24 119.6 . . ?
C23 C24 C25 120.9(18) . . ?
C25 C24 H24 119.6 . . ?
C23 C28 C27 121.6(16) . . ?
C23 C28 H28 119.2 . . ?
C27 C28 H28 119.2 . . ?
C26 C25 C24 118.9(19) . . ?
C26 C25 H25 120.5 . . ?
C24 C25 H25 120.5 . . ?
C8 C7 H7 120.2 . . ?
C8 C7 C6 119.5(17) . . ?
C6 C7 H7 120.2 . . ?
C7 C8 H8 119.1 . . ?
C7 C8 C3 121.8(17) . . ?
C3 C8 H8 119.1 . . ?
C8 C3 C2 118.3(17) . . ?
C4 C3 C2 124.4(16) . . ?
C4 C3 C8 117.3(13) . . ?
P1 C10 H10A 109.2 . . ?
P1 C10 H10B 109.2 . . ?
H10A C10 H10B 107.9 . . ?
C11 C10 P1 111.9(10) . . ?
C11 C10 H10A 109.2 . . ?
C11 C10 H10B 109.2 . . ?
C10 C11 H11A 109.5 . . ?
C10 C11 H11B 109.5 . . ?
C10 C11 H11C 109.5 . . ?
H11A C11 H11B 109.5 . . ?
H11A C11 H11C 109.5 . . ?
H11B C11 H11C 109.5 . . ?
H31A C31 H31B 109.5 . . ?
H31A C31 H31C 109.5 . . ?
H31B C31 H31C 109.5 . . ?
C30 C31 H31A 109.5 . . ?
C30 C31 H31B 109.5 . . ?
C30 C31 H31C 109.5 . . ?
P2 C30 H30A 108.7 . . ?
P2 C30 H30B 108.7 . . ?
C31 C30 P2 114.4(11) . . ?
C31 C30 H30A 108.7 . . ?
C31 C30 H30B 108.7 . . ?
H30A C30 H30B 107.6 . . ?
C9 O1 C6 119.6(15) . . ?
C3 C4 H4 119.0 . . ?
C3 C4 C5 122.0(18) . . ?
C5 C4 H4 119.0 . . ?
P2 C32 H32A 108.2 . . ?
P2 C32 H32B 108.2 . . ?
H32A C32 H32B 107.4 . . ?
C33 C32 P2 116.3(10) . . ?
C33 C32 H32A 108.2 . . ?
C33 C32 H32B 108.2 . . ?
P1 C12 H12A 108.7 . . ?
P1 C12 H12B 108.7 . . ?
H12A C12 H12B 107.6 . . ?
C13 C12 P1 114.3(11) . . ?
C13 C12 H12A 108.7 . . ?
C13 C12 H12B 108.7 . . ?
P1 C14 H14A 108.9 . . ?
P1 C14 H14B 108.9 . . ?
H14A C14 H14B 107.8 . . ?
C15 C14 P1 113.2(13) . . ?
C15 C14 H14A 108.9 . . ?
C15 C14 H14B 108.9 . . ?
O1 C9 H9A 109.5 . . ?
O1 C9 H9B 109.5 . . ?
O1 C9 H9C 109.5 . . ?
H9A C9 H9B 109.5 . . ?
H9A C9 H9C 109.5 . . ?
H9B C9 H9C 109.5 . . ?
H35A C35 H35B 109.5 . . ?
H35A C35 H35C 109.5 . . ?
H35B C35 H35C 109.5 . . ?
C34 C35 H35A 109.5 . . ?
C34 C35 H35B 109.5 . . ?
C34 C35 H35C 109.5 . . ?
P2 C34 H34A 108.6 . . ?
P2 C34 H34B 108.6 . . ?
C35 C34 P2 114.7(9) . . ?
C35 C34 H34A 108.6 . . ?
C35 C34 H34B 108.6 . . ?
H34A C34 H34B 107.6 . . ?
O1 C6 C7 113.7(15) . . ?
C5 C6 C7 121.2(13) . . ?
C5 C6 O1 125.1(17) . . ?
C4 C5 H5 120.9 . . ?
C6 C5 C4 118.1(18) . . ?
C6 C5 H5 120.9 . . ?
C32 C33 H33A 109.5 . . ?
C32 C33 H33B 109.5 . . ?
C32 C33 H33C 109.5 . . ?
H33A C33 H33B 109.5 . . ?
H33A C33 H33C 109.5 . . ?
H33B C33 H33C 109.5 . . ?
C14 C15 H15A 109.5 . . ?
C14 C15 H15B 109.5 . . ?
C14 C15 H15C 109.5 . . ?
H15A C15 H15B 109.5 . . ?
H15A C15 H15C 109.5 . . ?
H15B C15 H15C 109.5 . . ?
C12 C13 H13A 109.5 . . ?
C12 C13 H13B 109.5 . . ?
C12 C13 H13C 109.5 . . ?
H13A C13 H13B 109.5 . . ?
H13A C13 H13C 109.5 . . ?
H13B C13 H13C 109.5 . . ?
O2 C29 H29A 109.5 . . ?
O2 C29 H29B 109.5 . . ?
O2 C29 H29C 109.5 . . ?
H29A C29 H29B 109.5 . . ?
H29A C29 H29C 109.5 . . ?
H29B C29 H29C 109.5 . . ?

loop_
_geom_bond_atom_site_label_1
_geom_bond_atom_site_label_2
_geom_bond_distance
_geom_bond_site_symmetry_2
_geom_bond_publ_flag
Au2 P2 2.260(4) . ?
Au2 C21 1.979(15) . ?
Au1 P1 2.286(4) . ?
Au1 C1 2.008(12) . ?
P1 C10 1.840(10) . ?
P1 C12 1.80(2) . ?
P1 C14 1.817(17) . ?
P2 C30 1.804(13) . ?
P2 C32 1.803(12) . ?
P2 C34 1.79(2) . ?
C23 C22 1.429(18) . ?
C23 C24 1.38(3) . ?
C23 C28 1.37(3) . ?
C21 C22 1.230(19) . ?
C26 O2 1.326(16) . ?
C26 C27 1.38(3) . ?
C26 C25 1.40(3) . ?
O2 C29 1.42(3) . ?
C1 C2 1.18(2) . ?
C2 C3 1.45(2) . ?
C27 H27 0.9300 . ?
C27 C28 1.412(14) . ?
C24 H24 0.9300 . ?
C24 C25 1.404(14) . ?
C28 H28 0.9300 . ?
C25 H25 0.9300 . ?
C7 H7 0.9300 . ?
C7 C8 1.363(14) . ?
C7 C6 1.41(3) . ?
C8 H8 0.9300 . ?
C8 C3 1.41(3) . ?
C3 C4 1.40(3) . ?
C10 H10A 0.9700 . ?
C10 H10B 0.9700 . ?
C10 C11 1.507(17) . ?
C11 H11A 0.9600 . ?
C11 H11B 0.9600 . ?
C11 H11C 0.9600 . ?
C31 H31A 0.9600 . ?
C31 H31B 0.9600 . ?
C31 H31C 0.9600 . ?
C31 C30 1.515(15) . ?
C30 H30A 0.9700 . ?
C30 H30B 0.9700 . ?
O1 C9 1.33(2) . ?
O1 C6 1.401(18) . ?
C4 H4 0.9300 . ?
C4 C5 1.410(15) . ?
C32 H32A 0.9700 . ?
C32 H32B 0.9700 . ?
C32 C33 1.500(17) . ?
C12 H12A 0.9700 . ?
C12 H12B 0.9700 . ?
C12 C13 1.47(3) . ?
C14 H14A 0.9700 . ?
C14 H14B 0.9700 . ?
C14 C15 1.525(16) . ?
C9 H9A 0.9600 . ?
C9 H9B 0.9600 . ?
C9 H9C 0.9600 . ?
C35 H35A 0.9600 . ?
C35 H35B 0.9600 . ?
C35 H35C 0.9600 . ?
C35 C34 1.55(2) . ?
C34 H34A 0.9700 . ?
C34 H34B 0.9700 . ?
C6 C5 1.38(3) . ?
C5 H5 0.9300 . ?
C33 H33A 0.9600 . ?
C33 H33B 0.9600 . ?
C33 H33C 0.9600 . ?
C15 H15A 0.9600 . ?
C15 H15B 0.9600 . ?
C15 H15C 0.9600 . ?
C13 H13A 0.9600 . ?
C13 H13B 0.9600 . ?
C13 H13C 0.9600 . ?
C29 H29A 0.9600 . ?
C29 H29B 0.9600 . ?
C29 H29C 0.9600 . ?

loop_
_geom_torsion_atom_site_label_1
_geom_torsion_atom_site_label_2
_geom_torsion_atom_site_label_3
_geom_torsion_atom_site_label_4
_geom_torsion
_geom_torsion_site_symmetry_1
_geom_torsion_site_symmetry_2
_geom_torsion_site_symmetry_3
_geom_torsion_site_symmetry_4
_geom_torsion_publ_flag
Au2 P2 C30 C31 40.6(16) . . . . ?
Au2 P2 C32 C33 -171.0(12) . . . . ?
Au2 P2 C34 C35 62.2(9) . . . . ?
Au1 P1 C10 C11 32.1(15) . . . . ?
Au1 P1 C12 C13 -59.9(10) . . . . ?
Au1 P1 C14 C15 -173.7(13) . . . . ?
C23 C24 C25 C26 0.1(16) . . . . ?
C26 C27 C28 C23 -0.8(16) . . . . ?
C22 C23 C24 C25 177.9(10) . . . . ?
C22 C23 C28 C27 -177.5(9) . . . . ?
O2 C26 C27 C28 179.9(9) . . . . ?
O2 C26 C25 C24 -179.5(9) . . . . ?
C2 C3 C4 C5 -179.2(12) . . . . ?
C27 C26 O2 C29 8.7(19) . . . . ?
C27 C26 C25 C24 0.7(17) . . . . ?
C24 C23 C28 C27 1.7(17) . . . . ?
C28 C23 C24 C25 -1.3(16) . . . . ?
C25 C26 O2 C29 -171.1(12) . . . . ?
C25 C26 C27 C28 -0.4(17) . . . . ?
C7 C8 C3 C2 178.1(12) . . . . ?
C7 C8 C3 C4 -2(2) . . . . ?
C7 C6 C5 C4 -2(2) . . . . ?
C8 C7 C6 O1 -179.6(12) . . . . ?
C8 C7 C6 C5 1(2) . . . . ?
C8 C3 C4 C5 0.9(19) . . . . ?
C3 C4 C5 C6 1.3(19) . . . . ?
C10 P1 C12 C13 61.5(12) . . . . ?
C10 P1 C14 C15 65.8(16) . . . . ?
C30 P2 C32 C33 64.6(16) . . . . ?
C30 P2 C34 C35 -177.8(9) . . . . ?
O1 C6 C5 C4 178.7(12) . . . . ?
C32 P2 C30 C31 168.4(14) . . . . ?
C32 P2 C34 C35 -67.2(10) . . . . ?
C12 P1 C10 C11 -92.3(14) . . . . ?
C12 P1 C14 C15 -45.4(15) . . . . ?
C14 P1 C10 C11 156.7(14) . . . . ?
C14 P1 C12 C13 171.1(9) . . . . ?
C9 O1 C6 C7 -167.3(16) . . . . ?
C9 O1 C6 C5 12(2) . . . . ?
C34 P2 C30 C31 -79.0(14) . . . . ?
C34 P2 C32 C33 -45.2(15) . . . . ?
C6 C7 C8 C3 1(2) . . . . ?

loop_
_twin_individual_id
_twin_individual_mass_fraction_refined
1 0.37(4)
2 0.63(4)
